data_7238318
loop_
_publ_author_name
'Constable, Edwin C.'
'Housecroft, Catherine E.'
'Price, Jason R.'
'Zampese, Jennifer A.'

_publ_section_title
;
 When five are six: the myth of five-coordinate copper(ii) in
 supramolecular chemistry
;
_journal_issue 10
_journal_name_full CrystEngComm
_journal_page_first 3163
_journal_paper_doi 10.1039/c0ce00019a
_journal_volume 12
_journal_year 2010
_chemical_formula_moiety 'C37 H27 Cu N5, 2(F6 P)'
_chemical_formula_sum 'C37 H27 Cu F12 N5 P2'
_chemical_formula_weight 895.12
_space_group_IT_number 14
_space_group_name_Hall '-P 2yn'
_space_group_name_H-M_alt 'P 1 21/n 1'
_symmetry_cell_setting monoclinic
_symmetry_space_group_name_Hall '-P 2yn'
_symmetry_space_group_name_H-M 'P 1 21/n 1'
_atom_sites_solution_hydrogens geom
_atom_sites_solution_primary direct
_atom_sites_solution_secondary difmap
_audit_creation_method SHELXL-97
_cell_angle_alpha 90.00
_cell_angle_beta 101.57(3)
_cell_angle_gamma 90.00
_cell_formula_units_Z 4
_cell_length_a 11.257(2)
_cell_length_b 13.441(3)
_cell_length_c 24.554(5)
_cell_measurement_temperature 223(2)
_cell_volume 3639.7(13)
_computing_cell_refinement 'Stoe IPDS'
_computing_data_collection 'Stoe IPDS'
_computing_data_reduction 'Stoe IPDS'
_computing_molecular_graphics 'Bruker SHELXTL'
_computing_publication_material 'Bruker SHELXTL'
_computing_structure_refinement 'SHELXL-97 (Sheldrick, 1997)'
_computing_structure_solution 'SHELXS-97 (Sheldrick, 1990)'
_diffrn_ambient_temperature 223(2)
_diffrn_measured_fraction_theta_full 0.997
_diffrn_measured_fraction_theta_max 0.997
_diffrn_measurement_device_type 'Stoe IPDS'
_diffrn_measurement_method '\w scans'
_diffrn_radiation_monochromator graphite
_diffrn_radiation_source 'fine-focus sealed tube'
_diffrn_radiation_type MoK\a
_diffrn_radiation_wavelength 0.71073
_diffrn_reflns_av_R_equivalents 0.1345
_diffrn_reflns_av_sigmaI/netI 0.0588
_diffrn_reflns_limit_h_max 14
_diffrn_reflns_limit_h_min -14
_diffrn_reflns_limit_k_max 16
_diffrn_reflns_limit_k_min -16
_diffrn_reflns_limit_l_max 30
_diffrn_reflns_limit_l_min -30
_diffrn_reflns_number 48482
_diffrn_reflns_theta_full 26.50
_diffrn_reflns_theta_max 26.50
_diffrn_reflns_theta_min 2.39
_exptl_absorpt_coefficient_mu 0.787
_exptl_absorpt_correction_T_max 0.9922
_exptl_absorpt_correction_T_min 0.6944
_exptl_absorpt_correction_type multi-scan
_exptl_absorpt_process_details '(Blessing, 1951)'
_exptl_crystal_colour blue
_exptl_crystal_density_diffrn 1.634
_exptl_crystal_density_method 'not measured'
_exptl_crystal_description plate
_exptl_crystal_F_000 1804
_exptl_crystal_size_max 0.50
_exptl_crystal_size_mid 0.35
_exptl_crystal_size_min 0.01
_refine_diff_density_max 0.696
_refine_diff_density_min -0.833
_refine_diff_density_rms 0.063
_refine_ls_extinction_method none
_refine_ls_goodness_of_fit_ref 1.075
_refine_ls_hydrogen_treatment constr
_refine_ls_matrix_type full
_refine_ls_number_parameters 514
_refine_ls_number_reflns 7516
_refine_ls_number_restraints 0
_refine_ls_restrained_S_all 1.075
_refine_ls_R_factor_all 0.0557
_refine_ls_R_factor_gt 0.0509
_refine_ls_shift/su_max 0.002
_refine_ls_shift/su_mean 0.000
_refine_ls_structure_factor_coef Fsqd
_refine_ls_weighting_details 'calc w=1/[\s^2^(Fo^2^)+(0.0438P)^2^+3.0928P] where P=(Fo^2^+2Fc^2^)/3'
_refine_ls_weighting_scheme calc
_refine_ls_wR_factor_gt 0.1249
_refine_ls_wR_factor_ref 0.1282
_reflns_number_gt 6825
_reflns_number_total 7516
_reflns_threshold_expression >2sigma(I)
_cod_data_source_file c0ce00019a.txt
_cod_data_source_block jp133
_cod_depositor_comments
;
The following automatic conversions were performed:

data item '_symmetry_cell_setting' value 'Monoclinic' was changed to
'monoclinic' in accordance with the
/home/saulius/struct/COD-crude-data/automatic-downloads/DataCite-retrospective/RSC/depositions/lib/dictionaries/cif_core.dic
dictionary named 'cif_core.dic' version 2.4.2 last updated on
2011-04-26.

Automatic conversion script
Id: cif_fix_values 6909 2019-04-08 15:41:33Z antanas 
;
_cod_original_sg_symbol_Hall -P2yn
_cod_original_sg_symbol_H-M P2(1)/n
_cod_database_code 7238318

loop_
_symmetry_equiv_pos_as_xyz
'x, y, z'
'-x+1/2, y+1/2, -z+1/2'
'-x, -y, -z'
'x-1/2, -y-1/2, z-1/2'

loop_
_atom_site_label
_atom_site_type_symbol
_atom_site_fract_x
_atom_site_fract_y
_atom_site_fract_z
_atom_site_U_iso_or_equiv
_atom_site_adp_type
_atom_site_occupancy
_atom_site_symmetry_multiplicity
_atom_site_calc_flag
_atom_site_refinement_flags
_atom_site_disorder_assembly
_atom_site_disorder_group
Cu1 Cu 0.50823(3) 0.76493(2) 0.598119(13) 0.03239(10) Uani 1 1 d . . .
N1 N 0.36686(19) 0.85545(16) 0.60790(9) 0.0361(4) Uani 1 1 d . . .
N2 N 0.3781(2) 0.66890(16) 0.58840(9) 0.0371(5) Uani 1 1 d . . .
N3 N 0.5977(2) 0.64251(15) 0.57908(10) 0.0390(5) Uani 1 1 d . . .
C1 C 0.3727(3) 0.9522(2) 0.62093(12) 0.0429(6) Uani 1 1 d . . .
H1A H 0.4457 0.9866 0.6216 0.052 Uiso 1 1 calc R . .
C2 C 0.2752(3) 1.0032(2) 0.63336(14) 0.0493(7) Uani 1 1 d . . .
H2A H 0.2819 1.0711 0.6428 0.059 Uiso 1 1 calc R . .
C3 C 0.1680(3) 0.9531(3) 0.63169(14) 0.0563(8) Uani 1 1 d . . .
H3A H 0.1003 0.9865 0.6399 0.068 Uiso 1 1 calc R . .
C4 C 0.1603(3) 0.8533(3) 0.61791(14) 0.0522(7) Uani 1 1 d . . .
H4A H 0.0874 0.8182 0.6163 0.063 Uiso 1 1 calc R . .
C5 C 0.2615(2) 0.8059(2) 0.60659(11) 0.0392(5) Uani 1 1 d . . .
C6 C 0.2677(2) 0.6987(2) 0.59402(12) 0.0418(6) Uani 1 1 d . . .
C7 C 0.1738(3) 0.6308(3) 0.58919(15) 0.0559(8) Uani 1 1 d . . .
H7A H 0.0960 0.6509 0.5931 0.067 Uiso 1 1 calc R . .
C8 C 0.1974(3) 0.5326(3) 0.57852(16) 0.0641(9) Uani 1 1 d . . .
H8A H 0.1349 0.4852 0.5752 0.077 Uiso 1 1 calc R . .
C9 C 0.3114(3) 0.5033(2) 0.57268(15) 0.0581(8) Uani 1 1 d . . .
H9A H 0.3272 0.4365 0.5653 0.070 Uiso 1 1 calc R . .
C10 C 0.4023(3) 0.5740(2) 0.57780(12) 0.0435(6) Uani 1 1 d . . .
C11 C 0.5299(3) 0.55843(19) 0.57407(11) 0.0418(6) Uani 1 1 d . . .
C12 C 0.5800(3) 0.4665(2) 0.56675(14) 0.0553(8) Uani 1 1 d . . .
H12A H 0.5317 0.4089 0.5627 0.066 Uiso 1 1 calc R . .
C13 C 0.7016(3) 0.4604(2) 0.56540(15) 0.0602(8) Uani 1 1 d . . .
H13A H 0.7373 0.3984 0.5610 0.072 Uiso 1 1 calc R . .
C14 C 0.7702(3) 0.5457(2) 0.57051(15) 0.0564(8) Uani 1 1 d . . .
H14A H 0.8530 0.5430 0.5692 0.068 Uiso 1 1 calc R . .
C15 C 0.7157(3) 0.6355(2) 0.57754(13) 0.0467(6) Uani 1 1 d . . .
H15A H 0.7630 0.6937 0.5814 0.056 Uiso 1 1 calc R . .
N4 N 0.62928(18) 0.86747(14) 0.58424(9) 0.0333(4) Uani 1 1 d . . .
N5 N 0.5970(2) 0.80005(16) 0.68343(9) 0.0377(5) Uani 1 1 d . . .
C16 C 0.6578(2) 0.88362(18) 0.53414(12) 0.0368(5) Uani 1 1 d . . .
C17 C 0.7591(3) 0.9398(2) 0.52951(14) 0.0478(7) Uani 1 1 d . . .
H17A H 0.7794 0.9495 0.4946 0.057 Uiso 1 1 calc R . .
C18 C 0.8295(3) 0.9812(2) 0.57665(16) 0.0557(8) Uani 1 1 d . . .
H18A H 0.8983 1.0190 0.5740 0.067 Uiso 1 1 calc R . .
C19 C 0.7985(3) 0.9668(2) 0.62722(15) 0.0524(7) Uani 1 1 d . . .
H19A H 0.8445 0.9961 0.6594 0.063 Uiso 1 1 calc R . .
C20 C 0.6983(2) 0.90849(18) 0.63033(12) 0.0395(6) Uani 1 1 d . . .
C21 C 0.6615(3) 0.8846(2) 0.68351(12) 0.0432(6) Uani 1 1 d . . .
C22 C 0.6863(3) 0.9471(3) 0.72909(15) 0.0614(8) Uani 1 1 d . . .
H22A H 0.7304 1.0062 0.7280 0.074 Uiso 1 1 calc R . .
C23 C 0.6453(5) 0.9209(3) 0.77589(16) 0.0781(12) Uani 1 1 d . . .
H23A H 0.6603 0.9624 0.8073 0.094 Uiso 1 1 calc R . .
C24 C 0.5821(4) 0.8338(3) 0.77680(15) 0.0708(10) Uani 1 1 d . . .
H24A H 0.5546 0.8148 0.8090 0.085 Uiso 1 1 calc R . .
C25 C 0.5593(3) 0.7741(2) 0.72979(12) 0.0480(7) Uani 1 1 d . . .
C26 C 0.4934(3) 0.6783(2) 0.72851(12) 0.0479(7) Uani 1 1 d . . .
C27 C 0.3802(3) 0.6720(3) 0.74299(16) 0.0668(10) Uani 1 1 d . . .
H27A H 0.3437 0.7294 0.7541 0.080 Uiso 1 1 calc R . .
C28 C 0.3216(4) 0.5816(4) 0.74099(19) 0.0829(13) Uani 1 1 d . . .
H28A H 0.2443 0.5782 0.7498 0.100 Uiso 1 1 calc R . .
C29 C 0.3745(4) 0.4968(3) 0.72631(19) 0.0775(12) Uani 1 1 d . . .
H29A H 0.3341 0.4355 0.7258 0.093 Uiso 1 1 calc R . .
C30 C 0.4876(4) 0.5012(3) 0.71225(16) 0.0635(9) Uani 1 1 d . . .
H30A H 0.5248 0.4430 0.7026 0.076 Uiso 1 1 calc R . .
C31 C 0.5452(3) 0.5921(2) 0.71257(13) 0.0508(7) Uani 1 1 d . . .
H31A H 0.6206 0.5957 0.7018 0.061 Uiso 1 1 calc R . .
C32 C 0.5765(2) 0.84321(18) 0.48422(11) 0.0365(5) Uani 1 1 d . . .
C33 C 0.6256(3) 0.8019(2) 0.44145(13) 0.0449(6) Uani 1 1 d . . .
H33A H 0.7101 0.7953 0.4458 0.054 Uiso 1 1 calc R . .
C34 C 0.5506(3) 0.7705(2) 0.39270(14) 0.0533(7) Uani 1 1 d . . .
H34A H 0.5846 0.7437 0.3640 0.064 Uiso 1 1 calc R . .
C35 C 0.4267(3) 0.7784(2) 0.38606(14) 0.0549(7) Uani 1 1 d . . .
H35A H 0.3763 0.7575 0.3528 0.066 Uiso 1 1 calc R . .
C36 C 0.3764(3) 0.8171(2) 0.42840(13) 0.0488(7) Uani 1 1 d . . .
H36A H 0.2917 0.8211 0.4242 0.059 Uiso 1 1 calc R . .
C37 C 0.4508(2) 0.8501(2) 0.47719(12) 0.0417(6) Uani 1 1 d . . .
H37A H 0.4161 0.8772 0.5057 0.050 Uiso 1 1 calc R . .
P1 P 0.46391(8) 0.80115(7) 0.21654(4) 0.0535(2) Uani 1 1 d . . .
F10 F 0.4202(3) 0.71959(19) 0.25405(14) 0.1046(10) Uani 1 1 d . . .
F11 F 0.5951(2) 0.7540(2) 0.22656(16) 0.1133(12) Uani 1 1 d . . .
F12 F 0.5047(2) 0.8839(2) 0.17832(12) 0.0947(8) Uani 1 1 d . . .
F13 F 0.4236(2) 0.7312(2) 0.16371(13) 0.0990(10) Uani 1 1 d . . .
F14 F 0.5031(2) 0.87204(17) 0.26837(9) 0.0793(7) Uani 1 1 d . . .
F15 F 0.33115(18) 0.84783(17) 0.20434(11) 0.0741(6) Uani 1 1 d . . .
P2 P 0.99284(7) 0.74783(6) 0.44077(4) 0.0524(2) Uani 1 1 d . . .
F20 F 0.9326(3) 0.7106(3) 0.48886(16) 0.1275(13) Uani 1 1 d . A 1
F21 F 1.0407(3) 0.6426(2) 0.4308(3) 0.185(2) Uani 1 1 d . A 1
F22 F 1.1150(2) 0.7748(2) 0.48206(12) 0.1003(9) Uani 1 1 d . A 1
F23 F 0.9425(2) 0.85488(16) 0.44731(14) 0.0918(8) Uani 1 1 d . A 1
F24 F 0.8708(2) 0.7219(3) 0.39955(16) 0.1176(11) Uani 1 1 d . A 1
F25 F 1.0526(2) 0.7906(2) 0.39181(11) 0.0974(9) Uani 1 1 d . A 1

loop_
_atom_site_aniso_label
_atom_site_aniso_U_11
_atom_site_aniso_U_22
_atom_site_aniso_U_33
_atom_site_aniso_U_23
_atom_site_aniso_U_13
_atom_site_aniso_U_12
Cu1 0.02974(16) 0.03042(16) 0.03688(18) 0.00177(11) 0.00638(12) -0.00151(11)
N1 0.0323(10) 0.0396(11) 0.0375(11) 0.0055(8) 0.0095(9) 0.0007(8)
N2 0.0373(11) 0.0375(11) 0.0355(11) 0.0052(8) 0.0051(9) -0.0061(9)
N3 0.0417(12) 0.0336(10) 0.0404(12) 0.0002(9) 0.0054(9) 0.0016(9)
C1 0.0375(13) 0.0437(14) 0.0486(16) 0.0055(11) 0.0114(11) 0.0040(11)
C2 0.0475(16) 0.0489(16) 0.0538(17) 0.0051(13) 0.0157(13) 0.0124(12)
C3 0.0413(15) 0.073(2) 0.0573(19) 0.0036(16) 0.0164(14) 0.0148(14)
C4 0.0325(14) 0.070(2) 0.0557(18) 0.0067(15) 0.0123(12) -0.0007(13)
C5 0.0315(12) 0.0518(15) 0.0342(13) 0.0074(11) 0.0062(10) -0.0020(10)
C6 0.0367(13) 0.0506(15) 0.0372(14) 0.0080(11) 0.0053(10) -0.0086(11)
C7 0.0417(16) 0.0651(19) 0.060(2) 0.0075(15) 0.0080(14) -0.0172(14)
C8 0.057(2) 0.0597(19) 0.072(2) 0.0073(17) 0.0055(16) -0.0294(16)
C9 0.067(2) 0.0417(15) 0.062(2) 0.0015(13) 0.0042(16) -0.0185(14)
C10 0.0501(16) 0.0382(13) 0.0391(14) 0.0032(11) 0.0018(12) -0.0086(11)
C11 0.0495(15) 0.0349(13) 0.0383(14) 0.0011(10) 0.0027(11) -0.0003(11)
C12 0.072(2) 0.0363(14) 0.0546(18) -0.0032(13) 0.0053(15) 0.0015(13)
C13 0.073(2) 0.0448(16) 0.060(2) -0.0052(14) 0.0055(16) 0.0191(15)
C14 0.0526(18) 0.0562(18) 0.0582(19) -0.0068(14) 0.0062(14) 0.0169(14)
C15 0.0426(15) 0.0452(14) 0.0508(17) -0.0028(12) 0.0060(12) 0.0056(12)
N4 0.0285(10) 0.0301(9) 0.0410(12) 0.0013(8) 0.0062(8) 0.0016(7)
N5 0.0378(11) 0.0403(11) 0.0327(11) 0.0011(9) 0.0016(9) 0.0065(9)
C16 0.0301(12) 0.0331(12) 0.0482(15) 0.0078(10) 0.0104(10) 0.0036(9)
C17 0.0360(14) 0.0431(14) 0.0663(19) 0.0134(13) 0.0152(13) -0.0001(11)
C18 0.0345(14) 0.0463(16) 0.084(2) 0.0113(15) 0.0055(14) -0.0095(12)
C19 0.0394(15) 0.0435(15) 0.068(2) -0.0006(14) -0.0042(13) -0.0071(12)
C20 0.0353(13) 0.0329(12) 0.0465(15) -0.0003(10) -0.0007(11) 0.0013(10)
C21 0.0422(14) 0.0389(13) 0.0442(15) -0.0042(11) -0.0019(11) 0.0046(11)
C22 0.072(2) 0.0533(18) 0.0525(19) -0.0132(14) -0.0017(16) -0.0015(15)
C23 0.116(4) 0.068(2) 0.045(2) -0.0163(17) 0.004(2) 0.009(2)
C24 0.104(3) 0.072(2) 0.0371(17) -0.0006(15) 0.0164(18) 0.014(2)
C25 0.0534(17) 0.0536(16) 0.0357(14) 0.0074(12) 0.0053(12) 0.0156(13)
C26 0.0506(16) 0.0594(17) 0.0328(14) 0.0149(12) 0.0060(12) 0.0091(13)
C27 0.063(2) 0.083(2) 0.059(2) 0.0251(18) 0.0233(17) 0.0166(18)
C28 0.057(2) 0.116(4) 0.081(3) 0.043(3) 0.025(2) 0.001(2)
C29 0.070(2) 0.080(3) 0.081(3) 0.034(2) 0.011(2) -0.013(2)
C30 0.070(2) 0.059(2) 0.061(2) 0.0178(16) 0.0112(17) 0.0003(16)
C31 0.0483(16) 0.0574(17) 0.0460(16) 0.0152(13) 0.0074(13) 0.0055(13)
C32 0.0342(12) 0.0346(12) 0.0420(14) 0.0093(10) 0.0113(10) 0.0025(9)
C33 0.0432(14) 0.0424(14) 0.0533(17) 0.0075(12) 0.0199(13) 0.0037(11)
C34 0.065(2) 0.0474(15) 0.0511(18) -0.0006(13) 0.0214(15) 0.0016(14)
C35 0.064(2) 0.0495(17) 0.0482(18) 0.0030(13) 0.0035(15) -0.0034(14)
C36 0.0380(14) 0.0552(17) 0.0515(17) 0.0072(13) 0.0052(12) 0.0020(12)
C37 0.0364(13) 0.0468(15) 0.0432(15) 0.0069(11) 0.0110(11) 0.0067(11)
P1 0.0442(4) 0.0584(5) 0.0570(5) -0.0093(4) 0.0083(4) -0.0039(3)
F10 0.138(3) 0.0653(15) 0.111(2) 0.0141(14) 0.027(2) -0.0186(15)
F11 0.0552(15) 0.110(2) 0.160(3) -0.0364(19) -0.0149(17) 0.0196(13)
F12 0.0851(17) 0.126(2) 0.0801(17) 0.0158(15) 0.0325(14) -0.0243(15)
F13 0.0605(14) 0.125(2) 0.109(2) -0.0692(18) 0.0104(14) 0.0000(13)
F14 0.0975(18) 0.0732(14) 0.0594(13) -0.0137(10) -0.0030(12) -0.0084(12)
F15 0.0472(11) 0.0801(14) 0.0957(17) -0.0187(12) 0.0161(11) 0.0014(10)
P2 0.0372(4) 0.0469(4) 0.0748(6) -0.0042(4) 0.0158(4) 0.0004(3)
F20 0.094(2) 0.157(3) 0.143(3) 0.080(2) 0.050(2) -0.008(2)
F21 0.088(2) 0.0571(16) 0.424(8) -0.041(3) 0.085(3) 0.0101(14)
F22 0.0596(14) 0.155(2) 0.0766(17) 0.0283(16) -0.0094(12) -0.0237(15)
F23 0.0874(17) 0.0572(13) 0.140(3) -0.0031(14) 0.0452(17) 0.0090(11)
F24 0.0519(14) 0.156(3) 0.138(3) -0.055(2) 0.0046(16) -0.0285(16)
F25 0.0822(18) 0.151(2) 0.0652(15) -0.0287(16) 0.0308(13) -0.0339(17)

loop_
_atom_type_symbol
_atom_type_description
_atom_type_scat_dispersion_real
_atom_type_scat_dispersion_imag
_atom_type_scat_source
C C 0.0033 0.0016 'International Tables Vol C Tables 4.2.6.8 and 6.1.1.4'
H H 0.0000 0.0000 'International Tables Vol C Tables 4.2.6.8 and 6.1.1.4'
N N 0.0061 0.0033 'International Tables Vol C Tables 4.2.6.8 and 6.1.1.4'
F F 0.0171 0.0103 'International Tables Vol C Tables 4.2.6.8 and 6.1.1.4'
P P 0.1023 0.0942 'International Tables Vol C Tables 4.2.6.8 and 6.1.1.4'
Cu Cu 0.3201 1.2651 'International Tables Vol C Tables 4.2.6.8 and 6.1.1.4'

loop_
_geom_angle_atom_site_label_1
_geom_angle_atom_site_label_2
_geom_angle_atom_site_label_3
_geom_angle
N2 Cu1 N4 163.43(9)
N2 Cu1 N3 80.16(9)
N4 Cu1 N3 97.57(9)
N2 Cu1 N1 79.87(9)
N4 Cu1 N1 100.41(8)
N3 Cu1 N1 159.62(9)
N2 Cu1 N5 116.92(9)
N4 Cu1 N5 79.60(9)
N3 Cu1 N5 104.07(9)
N1 Cu1 N5 88.63(9)
C1 N1 C5 119.0(2)
C1 N1 Cu1 126.95(18)
C5 N1 Cu1 113.65(17)
C6 N2 C10 122.2(2)
C6 N2 Cu1 118.97(18)
C10 N2 Cu1 118.77(19)
C15 N3 C11 118.8(2)
C15 N3 Cu1 127.11(19)
C11 N3 Cu1 113.57(18)
N1 C1 C2 122.2(3)
N1 C1 H1A 118.9
C2 C1 H1A 118.9
C3 C2 C1 118.8(3)
C3 C2 H2A 120.6
C1 C2 H2A 120.6
C2 C3 C4 119.6(3)
C2 C3 H3A 120.2
C4 C3 H3A 120.2
C5 C4 C3 118.9(3)
C5 C4 H4A 120.6
C3 C4 H4A 120.6
N1 C5 C4 121.5(3)
N1 C5 C6 113.9(2)
C4 C5 C6 124.5(3)
N2 C6 C7 120.2(3)
N2 C6 C5 113.4(2)
C7 C6 C5 126.4(3)
C8 C7 C6 118.3(3)
C8 C7 H7A 120.8
C6 C7 H7A 120.8
C9 C8 C7 120.8(3)
C9 C8 H8A 119.6
C7 C8 H8A 119.6
C8 C9 C10 118.8(3)
C8 C9 H9A 120.6
C10 C9 H9A 120.6
N2 C10 C9 119.8(3)
N2 C10 C11 112.7(2)
C9 C10 C11 127.5(3)
N3 C11 C12 121.3(3)
N3 C11 C10 114.5(2)
C12 C11 C10 124.3(3)
C13 C12 C11 119.2(3)
C13 C12 H12A 120.4
C11 C12 H12A 120.4
C14 C13 C12 119.4(3)
C14 C13 H13A 120.3
C12 C13 H13A 120.3
C13 C14 C15 119.1(3)
C13 C14 H14A 120.5
C15 C14 H14A 120.5
N3 C15 C14 122.2(3)
N3 C15 H15A 118.9
C14 C15 H15A 118.9
C16 N4 C20 119.6(2)
C16 N4 Cu1 123.84(18)
C20 N4 Cu1 115.54(18)
C25 N5 C21 118.7(3)
C25 N5 Cu1 126.7(2)
C21 N5 Cu1 109.04(17)
N4 C16 C17 120.7(3)
N4 C16 C32 118.4(2)
C17 C16 C32 120.9(3)
C18 C17 C16 119.5(3)
C18 C17 H17A 120.3
C16 C17 H17A 120.3
C19 C18 C17 119.7(3)
C19 C18 H18A 120.2
C17 C18 H18A 120.2
C18 C19 C20 119.1(3)
C18 C19 H19A 120.4
C20 C19 H19A 120.4
N4 C20 C19 121.3(3)
N4 C20 C21 115.6(2)
C19 C20 C21 123.0(3)
N5 C21 C22 122.3(3)
N5 C21 C20 115.3(2)
C22 C21 C20 122.4(3)
C23 C22 C21 118.5(3)
C23 C22 H22A 120.8
C21 C22 H22A 120.8
C22 C23 C24 119.8(3)
C22 C23 H23A 120.1
C24 C23 H23A 120.1
C23 C24 C25 119.4(3)
C23 C24 H24A 120.3
C25 C24 H24A 120.3
N5 C25 C24 121.3(3)
N5 C25 C26 116.8(3)
C24 C25 C26 121.9(3)
C31 C26 C27 118.7(3)
C31 C26 C25 119.6(3)
C27 C26 C25 121.8(3)
C28 C27 C26 120.0(4)
C28 C27 H27A 120.0
C26 C27 H27A 120.0
C29 C28 C27 120.9(4)
C29 C28 H28A 119.5
C27 C28 H28A 119.5
C28 C29 C30 120.1(4)
C28 C29 H29A 120.0
C30 C29 H29A 120.0
C31 C30 C29 119.3(4)
C31 C30 H30A 120.4
C29 C30 H30A 120.4
C30 C31 C26 121.1(3)
C30 C31 H31A 119.5
C26 C31 H31A 119.5
C37 C32 C33 118.6(3)
C37 C32 C16 121.5(2)
C33 C32 C16 119.8(2)
C34 C33 C32 120.4(3)
C34 C33 H33A 119.8
C32 C33 H33A 119.8
C35 C34 C33 120.4(3)
C35 C34 H34A 119.8
C33 C34 H34A 119.8
C34 C35 C36 119.9(3)
C34 C35 H35A 120.0
C36 C35 H35A 120.0
C35 C36 C37 120.1(3)
C35 C36 H36A 119.9
C37 C36 H36A 119.9
C36 C37 C32 120.5(3)
C36 C37 H37A 119.8
C32 C37 H37A 119.8
F10 P1 F14 91.06(16)
F10 P1 F11 91.3(2)
F14 P1 F11 90.85(16)
F10 P1 F12 178.66(18)
F14 P1 F12 89.22(15)
F11 P1 F12 90.05(18)
F10 P1 F13 89.64(18)
F14 P1 F13 179.08(17)
F11 P1 F13 89.72(16)
F12 P1 F13 90.07(18)
F10 P1 F15 89.56(16)
F14 P1 F15 90.81(13)
F11 P1 F15 178.13(17)
F12 P1 F15 89.13(15)
F13 P1 F15 88.61(14)
F21 P2 F20 92.5(2)
F21 P2 F23 176.9(3)
F20 P2 F23 89.78(18)
F21 P2 F24 89.0(2)
F20 P2 F24 87.7(2)
F23 P2 F24 88.97(18)
F21 P2 F22 91.4(2)
F20 P2 F22 92.44(19)
F23 P2 F22 90.57(18)
F24 P2 F22 179.5(2)
F21 P2 F25 89.9(2)
F20 P2 F25 177.62(19)
F23 P2 F25 87.84(16)
F24 P2 F25 92.34(18)
F22 P2 F25 87.50(15)

loop_
_geom_bond_atom_site_label_1
_geom_bond_atom_site_label_2
_geom_bond_distance
Cu1 N2 1.931(2)
Cu1 N4 2.015(2)
Cu1 N3 2.032(2)
Cu1 N1 2.055(2)
Cu1 N5 2.184(2)
N1 C1 1.338(4)
N1 C5 1.355(3)
N2 C6 1.339(4)
N2 C10 1.340(4)
N3 C15 1.340(4)
N3 C11 1.355(3)
C1 C2 1.380(4)
C1 H1A 0.9400
C2 C3 1.376(5)
C2 H2A 0.9400
C3 C4 1.382(5)
C3 H3A 0.9400
C4 C5 1.381(4)
C4 H4A 0.9400
C5 C6 1.479(4)
C6 C7 1.383(4)
C7 C8 1.381(5)
C7 H7A 0.9400
C8 C9 1.378(5)
C8 H8A 0.9400
C9 C10 1.384(4)
C9 H9A 0.9400
C10 C11 1.473(4)
C11 C12 1.385(4)
C12 C13 1.378(5)
C12 H12A 0.9400
C13 C14 1.374(5)
C13 H13A 0.9400
C14 C15 1.380(4)
C14 H14A 0.9400
C15 H15A 0.9400
N4 C16 1.350(3)
N4 C20 1.355(3)
N5 C25 1.338(4)
N5 C21 1.348(4)
C16 C17 1.391(4)
C16 C32 1.479(4)
C17 C18 1.382(5)
C17 H17A 0.9400
C18 C19 1.369(5)
C18 H18A 0.9400
C19 C20 1.389(4)
C19 H19A 0.9400
C20 C21 1.482(4)
C21 C22 1.382(4)
C22 C23 1.368(6)
C22 H22A 0.9400
C23 C24 1.372(6)
C23 H23A 0.9400
C24 C25 1.387(5)
C24 H24A 0.9400
C25 C26 1.483(5)
C26 C31 1.387(4)
C26 C27 1.393(5)
C27 C28 1.378(6)
C27 H27A 0.9400
C28 C29 1.367(6)
C28 H28A 0.9400
C29 C30 1.386(6)
C29 H29A 0.9400
C30 C31 1.383(5)
C30 H30A 0.9400
C31 H31A 0.9400
C32 C37 1.394(4)
C32 C33 1.396(4)
C33 C34 1.385(5)
C33 H33A 0.9400
C34 C35 1.376(5)
C34 H34A 0.9400
C35 C36 1.381(5)
C35 H35A 0.9400
C36 C37 1.389(4)
C36 H36A 0.9400
C37 H37A 0.9400
P1 F10 1.573(3)
P1 F14 1.580(2)
P1 F11 1.581(3)
P1 F12 1.581(3)
P1 F13 1.593(2)
P1 F15 1.593(2)
P2 F21 1.550(3)
P2 F20 1.558(3)
P2 F23 1.567(2)
P2 F24 1.573(3)
P2 F22 1.579(3)
P2 F25 1.598(3)
